data_7229551
loop_
_publ_author_name
'li, bao'
'xiong, xin'
'zhou, liuyin'
'Cao, Wenjie'
'Yu, Fan'
'Liang, Jiyuan'
'Wang, Yazheng'
'Hu, Si-Qian'

_publ_section_title
;
 Metal-Organic Frameworks Based on Halogen-bridged Dinuclear-Cu-nodes as
 Promising Materials for High Performance Supercapacitor Electrodes
;
_journal_name_full CrystEngComm
_journal_paper_doi 10.1039/C7CE01840A
_journal_year 2017
_chemical_formula_moiety 'C32 H20 Cl Cu2 N6 O5'
_chemical_formula_sum 'C32 H20 Cl Cu2 N6 O5'
_chemical_formula_weight 731.09
_space_group_crystal_system monoclinic
_space_group_IT_number 15
_space_group_name_Hall '-C 2yc'
_space_group_name_H-M_alt 'C 1 2/c 1'
_symmetry_space_group_name_Hall '-C 2yc'
_symmetry_space_group_name_H-M 'C 1 2/c 1'
_atom_sites_solution_hydrogens geom
_audit_creation_date 2017-10-21
_audit_creation_method
;
Olex2 1.2-beta
(compiled 2017.08.10 svn.r3458 for OlexSys, GUI svn.r5381)
;
_audit_update_record
;
2017-10-21 deposited with the CCDC.
2017-11-10 downloaded from the CCDC.
;
_cell_angle_alpha 90
_cell_angle_beta 116.890(3)
_cell_angle_gamma 90
_cell_formula_units_Z 4
_cell_length_a 22.7003(12)
_cell_length_b 16.1285(7)
_cell_length_c 11.5653(4)
_cell_measurement_reflns_used 1552
_cell_measurement_temperature 293(2)
_cell_measurement_theta_max 26.35
_cell_measurement_theta_min 2.87
_cell_volume 3776.5(3)
_computing_molecular_graphics 'Olex2 (Dolomanov et al., 2009)'
_computing_publication_material 'Olex2 (Dolomanov et al., 2009)'
_computing_structure_refinement 'ShelXL (Sheldrick, 2015)'
_diffrn_ambient_temperature 293(2)
_diffrn_measured_fraction_theta_full 0.995
_diffrn_measured_fraction_theta_max 0.969
_diffrn_measurement_device_type 'Bruker APEX-II CCD'
_diffrn_measurement_method '\f and \w scans'
_diffrn_radiation_type CuK\a
_diffrn_radiation_wavelength 1.54178
_diffrn_reflns_av_R_equivalents 0.0467
_diffrn_reflns_av_unetI/netI 0.0554
_diffrn_reflns_Laue_measured_fraction_full 0.995
_diffrn_reflns_Laue_measured_fraction_max 0.969
_diffrn_reflns_limit_h_max 27
_diffrn_reflns_limit_h_min -25
_diffrn_reflns_limit_k_max 19
_diffrn_reflns_limit_k_min -13
_diffrn_reflns_limit_l_max 13
_diffrn_reflns_limit_l_min -14
_diffrn_reflns_number 7153
_diffrn_reflns_point_group_measured_fraction_full 0.995
_diffrn_reflns_point_group_measured_fraction_max 0.969
_diffrn_reflns_theta_full 67.679
_diffrn_reflns_theta_max 72.059
_diffrn_reflns_theta_min 3.503
_diffrn_standards_number 0
_exptl_absorpt_coefficient_mu 2.395
_exptl_absorpt_correction_type none
_exptl_crystal_colour blue
_exptl_crystal_density_diffrn 1.250
_exptl_crystal_description block
_exptl_crystal_F_000 1396
_exptl_crystal_size_max 0.2
_exptl_crystal_size_mid 0.2
_exptl_crystal_size_min 0.1
_refine_diff_density_max 0.585
_refine_diff_density_min -0.707
_refine_diff_density_rms 0.093
_refine_ls_extinction_method none
_refine_ls_goodness_of_fit_ref 1.085
_refine_ls_hydrogen_treatment constr
_refine_ls_matrix_type full
_refine_ls_number_parameters 209
_refine_ls_number_reflns 3593
_refine_ls_number_restraints 0
_refine_ls_restrained_S_all 1.085
_refine_ls_R_factor_all 0.0594
_refine_ls_R_factor_gt 0.0509
_refine_ls_shift/su_max 0.000
_refine_ls_shift/su_mean 0.000
_refine_ls_structure_factor_coef Fsqd
_refine_ls_weighting_details 'w=1/[\s^2^(Fo^2^)+(0.0768P)^2^+5.0855P] where P=(Fo^2^+2Fc^2^)/3'
_refine_ls_weighting_scheme calc
_refine_ls_wR_factor_gt 0.1414
_refine_ls_wR_factor_ref 0.1475
_reflns_Friedel_coverage 0.000
_reflns_number_gt 2981
_reflns_number_total 3593
_reflns_threshold_expression 'I > 2\s(I)'
_cod_data_source_file c7ce01840a2.cif
_cod_data_source_block CuCl
_cod_database_code 7229551
_shelx_shelxl_version_number 2014/7
_shelx_space_group_comment
;
The symmetry employed for this shelxl refinement is uniquely defined
by the following loop, which should always be used as a source of
symmetry information in preference to the above space-group names.
They are only intended as comments.
;
_olex2_refinement_description
;
1. Fixed Uiso
 At 1.2 times of:
  All C(H) groups
2.a Aromatic/amide H refined with riding coordinates:
 C14(H14), C9(H9), C15(H15), C13(H13), C7(H7), C12(H12), C1(H1), C4(H4),
 C2(H2), C5(H5)
;
_olex2_submission_special_instructions 'No special instructions were received'

loop_
_space_group_symop_operation_xyz
'x, y, z'
'-x, y, -z+1/2'
'x+1/2, y+1/2, z'
'-x+1/2, y+1/2, -z+1/2'
'-x, -y, -z'
'x, -y, z-1/2'
'-x+1/2, -y+1/2, -z'
'x+1/2, -y+1/2, z-1/2'

loop_
_atom_site_label
_atom_site_type_symbol
_atom_site_fract_x
_atom_site_fract_y
_atom_site_fract_z
_atom_site_U_iso_or_equiv
_atom_site_adp_type
_atom_site_occupancy
_atom_site_site_symmetry_order
_atom_site_calc_flag
_atom_site_refinement_flags_posn
_atom_site_refinement_flags_adp
_atom_site_refinement_flags_occupancy
Cu1 Cu -0.42252(2) 0.36711(3) 0.30973(4) 0.01806(17) Uani 1 1 d . . .
Cl1 Cl -0.5000 0.49073(7) 0.2500 0.0259(3) Uani 1 2 d S T P
O2 O -0.08570(11) 0.84109(15) 0.3557(2) 0.0216(5) Uani 1 1 d . . .
O3 O -0.5000 0.2961(2) 0.2500 0.0209(6) Uani 1 2 d S T P
O1 O -0.14669(13) 0.74599(17) 0.2124(2) 0.0310(6) Uani 1 1 d . . .
N2 N -0.09962(14) 0.83814(17) 1.0021(2) 0.0202(6) Uani 1 1 d . . .
N1 N -0.34490(14) 0.44672(18) 0.3705(3) 0.0217(6) Uani 1 1 d . . .
N3 N -0.18349(14) 0.67516(18) 0.5935(3) 0.0225(6) Uani 1 1 d . . .
C14 C -0.07710(17) 0.8339(2) 0.8193(3) 0.0224(7) Uani 1 1 d . . .
H14 H -0.0523 0.8532 0.7793 0.027 Uiso 1 1 calc R . .
C8 C -0.13990(17) 0.7403(2) 0.4233(3) 0.0226(7) Uani 1 1 d . . .
C3 C -0.24928(17) 0.5710(2) 0.4420(3) 0.0236(7) Uani 1 1 d . . .
C6 C -0.20270(17) 0.6412(2) 0.4762(3) 0.0230(7) Uani 1 1 d . . .
C9 C -0.11902(17) 0.7739(2) 0.5454(3) 0.0235(7) Uani 1 1 d . . .
H9 H -0.0897 0.8183 0.5723 0.028 Uiso 1 1 calc R . .
C15 C -0.06509(17) 0.8632(2) 0.9400(3) 0.0218(7) Uani 1 1 d . . .
H15 H -0.0316 0.9021 0.9801 0.026 Uiso 1 1 calc R . .
C16 C -0.12196(16) 0.7780(2) 0.3231(3) 0.0228(7) Uani 1 1 d . . .
C13 C -0.14779(18) 0.7825(2) 0.9425(3) 0.0289(8) Uani 1 1 d . . .
H13 H -0.1724 0.7651 0.9841 0.035 Uiso 1 1 calc R . .
C7 C -0.18197(18) 0.6728(2) 0.3880(3) 0.0252(7) Uani 1 1 d . . .
H7 H -0.1963 0.6487 0.3066 0.030 Uiso 1 1 calc R . .
C10 C -0.14268(17) 0.7399(2) 0.6284(3) 0.0226(7) Uani 1 1 d . . .
C11 C -0.12648(17) 0.7755(2) 0.7578(3) 0.0225(7) Uani 1 1 d . . .
C12 C -0.16239(19) 0.7500(2) 0.8235(3) 0.0295(8) Uani 1 1 d . . .
H12 H -0.1960 0.7111 0.7861 0.035 Uiso 1 1 calc R . .
C1 C -0.3351(2) 0.4991(2) 0.4667(3) 0.0317(8) Uani 1 1 d . . .
H1 H -0.3612 0.4940 0.5092 0.038 Uiso 1 1 calc R . .
C4 C -0.2610(2) 0.5176(3) 0.3414(4) 0.0408(10) Uani 1 1 d . . .
H4 H -0.2370 0.5227 0.2946 0.049 Uiso 1 1 calc R . .
C2 C -0.2878(2) 0.5604(2) 0.5057(3) 0.0308(8) Uani 1 1 d . . .
H2 H -0.2818 0.5947 0.5749 0.037 Uiso 1 1 calc R . .
C5 C -0.3079(2) 0.4568(3) 0.3096(4) 0.0377(10) Uani 1 1 d . . .
H5 H -0.3142 0.4209 0.2420 0.045 Uiso 1 1 calc R . .

loop_
_atom_site_aniso_label
_atom_site_aniso_U_11
_atom_site_aniso_U_22
_atom_site_aniso_U_33
_atom_site_aniso_U_23
_atom_site_aniso_U_13
_atom_site_aniso_U_12
Cu1 0.0225(3) 0.0214(3) 0.0141(3) -0.00210(16) 0.0117(2) -0.00178(18)
Cl1 0.0280(6) 0.0180(5) 0.0345(6) 0.000 0.0165(5) 0.000
O2 0.0252(11) 0.0262(12) 0.0171(10) 0.0019(9) 0.0129(9) -0.0004(10)
O3 0.0229(15) 0.0215(16) 0.0206(15) 0.000 0.0119(13) 0.000
O1 0.0412(14) 0.0389(14) 0.0165(11) -0.0035(10) 0.0163(11) -0.0123(12)
N2 0.0233(13) 0.0260(14) 0.0145(12) 0.0030(10) 0.0113(11) 0.0028(11)
N1 0.0238(13) 0.0267(14) 0.0202(13) -0.0041(11) 0.0150(11) -0.0058(12)
N3 0.0286(14) 0.0257(14) 0.0162(12) -0.0003(11) 0.0128(11) -0.0049(12)
C14 0.0268(16) 0.0256(17) 0.0191(15) 0.0015(13) 0.0142(13) -0.0008(14)
C8 0.0257(16) 0.0277(17) 0.0164(14) 0.0009(12) 0.0112(13) -0.0021(14)
C3 0.0293(17) 0.0278(17) 0.0159(14) -0.0002(13) 0.0121(13) -0.0046(14)
C6 0.0273(16) 0.0269(17) 0.0178(15) -0.0020(13) 0.0127(13) -0.0063(14)
C9 0.0260(16) 0.0296(18) 0.0164(15) 0.0004(13) 0.0110(13) -0.0057(14)
C15 0.0258(16) 0.0236(16) 0.0186(15) 0.0004(12) 0.0124(13) -0.0011(13)
C16 0.0249(16) 0.0292(17) 0.0189(15) 0.0016(13) 0.0140(13) -0.0018(14)
C13 0.0317(18) 0.040(2) 0.0188(15) -0.0023(14) 0.0152(14) -0.0125(16)
C7 0.0315(17) 0.0306(18) 0.0174(15) -0.0009(13) 0.0144(14) -0.0071(15)
C10 0.0283(16) 0.0255(17) 0.0171(15) -0.0007(13) 0.0130(13) -0.0031(14)
C11 0.0281(16) 0.0250(16) 0.0161(14) 0.0028(12) 0.0115(13) -0.0018(14)
C12 0.0352(19) 0.0368(19) 0.0218(16) -0.0031(15) 0.0175(15) -0.0119(16)
C1 0.042(2) 0.039(2) 0.0247(17) -0.0066(15) 0.0245(16) -0.0107(17)
C4 0.057(3) 0.050(2) 0.034(2) -0.0182(18) 0.037(2) -0.025(2)
C2 0.042(2) 0.036(2) 0.0204(16) -0.0113(15) 0.0201(16) -0.0161(17)
C5 0.053(2) 0.042(2) 0.0326(19) -0.0173(17) 0.0321(19) -0.022(2)

loop_
_atom_type_symbol
_atom_type_description
_atom_type_scat_dispersion_real
_atom_type_scat_dispersion_imag
_atom_type_scat_source
C C 0.0181 0.0091 'International Tables Vol C Tables 4.2.6.8 and 6.1.1.4'
H H 0.0000 0.0000 'International Tables Vol C Tables 4.2.6.8 and 6.1.1.4'
Cl Cl 0.3639 0.7018 'International Tables Vol C Tables 4.2.6.8 and 6.1.1.4'
Cu Cu -1.9646 0.5888 'International Tables Vol C Tables 4.2.6.8 and 6.1.1.4'
N N 0.0311 0.0180 'International Tables Vol C Tables 4.2.6.8 and 6.1.1.4'
O O 0.0492 0.0322 'International Tables Vol C Tables 4.2.6.8 and 6.1.1.4'

loop_
_geom_angle_atom_site_label_1
_geom_angle_atom_site_label_2
_geom_angle_atom_site_label_3
_geom_angle
_geom_angle_site_symmetry_1
_geom_angle_site_symmetry_3
O2 Cu1 Cl1 104.56(7) 4_445 .
O2 Cu1 N2 149.47(11) 4_445 4_446
O3 Cu1 Cl1 87.83(8) . .
O3 Cu1 O2 89.85(7) . 4_445
O3 Cu1 N2 89.48(8) . 4_446
O3 Cu1 N1 176.87(11) . .
N2 Cu1 Cl1 105.92(8) 4_446 .
N1 Cu1 Cl1 89.05(8) . .
N1 Cu1 O2 91.24(10) . 4_445
N1 Cu1 N2 91.08(11) . 4_446
Cu1 Cl1 Cu1 76.51(4) 2_455 .
C16 O2 Cu1 102.11(19) . 4_455
Cu1 O3 Cu1 107.83(15) 2_455 .
C15 N2 Cu1 125.1(2) . 4_456
C13 N2 Cu1 116.7(2) . 4_456
C13 N2 C15 117.7(3) . .
C1 N1 Cu1 118.8(2) . .
C5 N1 Cu1 123.5(2) . .
C5 N1 C1 117.3(3) . .
C10 N3 C6 119.4(3) . .
C15 C14 H14 120.1 . .
C15 C14 C11 119.7(3) . .
C11 C14 H14 120.1 . .
C9 C8 C16 122.5(3) . .
C9 C8 C7 118.9(3) . .
C7 C8 C16 118.5(3) . .
C4 C3 C6 123.3(3) . .
C4 C3 C2 116.4(3) . .
C2 C3 C6 120.1(3) . .
N3 C6 C3 116.8(3) . .
N3 C6 C7 121.8(3) . .
C7 C6 C3 121.4(3) . .
C8 C9 H9 120.5 . .
C8 C9 C10 119.0(3) . .
C10 C9 H9 120.5 . .
N2 C15 C14 122.8(3) . .
N2 C15 H15 118.6 . .
C14 C15 H15 118.6 . .
O2 C16 C8 117.5(3) . .
O1 C16 O2 124.8(3) . .
O1 C16 C8 117.6(3) . .
N2 C13 H13 118.5 . .
N2 C13 C12 123.0(3) . .
C12 C13 H13 118.5 . .
C8 C7 C6 119.1(3) . .
C8 C7 H7 120.5 . .
C6 C7 H7 120.5 . .
N3 C10 C9 121.8(3) . .
N3 C10 C11 115.4(3) . .
C9 C10 C11 122.7(3) . .
C14 C11 C10 123.5(3) . .
C14 C11 C12 117.0(3) . .
C12 C11 C10 119.5(3) . .
C13 C12 C11 119.8(3) . .
C13 C12 H12 120.1 . .
C11 C12 H12 120.1 . .
N1 C1 H1 118.6 . .
N1 C1 C2 122.7(3) . .
C2 C1 H1 118.6 . .
C3 C4 H4 119.8 . .
C5 C4 C3 120.4(3) . .
C5 C4 H4 119.8 . .
C3 C2 H2 120.0 . .
C1 C2 C3 120.1(3) . .
C1 C2 H2 120.0 . .
N1 C5 C4 123.1(3) . .
N1 C5 H5 118.4 . .
C4 C5 H5 118.4 . .

loop_
_geom_bond_atom_site_label_1
_geom_bond_atom_site_label_2
_geom_bond_distance
_geom_bond_site_symmetry_2
Cu1 Cl1 2.5389(10) .
Cu1 O2 2.049(2) 4_445
Cu1 O3 1.9453(19) .
Cu1 N2 2.054(3) 4_446
Cu1 N1 2.032(3) .
Cl1 Cu1 2.5389(10) 2_455
O2 Cu1 2.049(2) 4_455
O2 C16 1.254(4) .
O3 Cu1 1.9452(19) 2_455
O1 C16 1.254(4) .
N2 Cu1 2.054(3) 4_456
N2 C15 1.342(4) .
N2 C13 1.340(5) .
N1 C1 1.332(4) .
N1 C5 1.328(4) .
N3 C6 1.340(4) .
N3 C10 1.332(4) .
C14 H14 0.9300 .
C14 C15 1.379(4) .
C14 C11 1.389(5) .
C8 C9 1.380(5) .
C8 C16 1.519(4) .
C8 C7 1.383(5) .
C3 C6 1.475(5) .
C3 C4 1.374(5) .
C3 C2 1.386(5) .
C6 C7 1.399(4) .
C9 H9 0.9300 .
C9 C10 1.405(4) .
C15 H15 0.9300 .
C13 H13 0.9300 .
C13 C12 1.366(5) .
C7 H7 0.9300 .
C10 C11 1.486(4) .
C11 C12 1.404(5) .
C12 H12 0.9300 .
C1 H1 0.9300 .
C1 C2 1.376(5) .
C4 H4 0.9300 .
C4 C5 1.369(6) .
C2 H2 0.9300 .
C5 H5 0.9300 .

loop_
_geom_torsion_atom_site_label_1
_geom_torsion_atom_site_label_2
_geom_torsion_atom_site_label_3
_geom_torsion_atom_site_label_4
_geom_torsion
_geom_torsion_site_symmetry_1
Cu1 O2 C16 O1 -2.6(4) 4_455
Cu1 O2 C16 C8 -179.5(2) 4_455
Cu1 N2 C15 C14 171.8(3) 4_456
Cu1 N2 C13 C12 -172.0(3) 4_456
Cu1 N1 C1 C2 -173.6(3) .
Cu1 N1 C5 C4 171.7(4) .
N2 C13 C12 C11 -0.6(6) .
N1 C1 C2 C3 1.7(6) .
N3 C6 C7 C8 0.8(6) .
N3 C10 C11 C14 169.3(3) .
N3 C10 C11 C12 -10.9(5) .
C14 C11 C12 C13 -0.2(6) .
C8 C9 C10 N3 1.5(5) .
C8 C9 C10 C11 -175.8(3) .
C3 C6 C7 C8 177.9(3) .
C3 C4 C5 N1 1.2(8) .
C6 N3 C10 C9 0.0(5) .
C6 N3 C10 C11 177.5(3) .
C6 C3 C4 C5 -175.9(4) .
C6 C3 C2 C1 174.7(4) .
C9 C8 C16 O2 1.4(5) .
C9 C8 C16 O1 -175.7(3) .
C9 C8 C7 C6 0.8(5) .
C9 C10 C11 C14 -13.3(5) .
C9 C10 C11 C12 166.5(4) .
C15 N2 C13 C12 0.8(6) .
C15 C14 C11 C10 -179.6(3) .
C15 C14 C11 C12 0.6(5) .
C16 C8 C9 C10 174.2(3) .
C16 C8 C7 C6 -175.4(3) .
C13 N2 C15 C14 -0.3(5) .
C7 C8 C9 C10 -1.8(5) .
C7 C8 C16 O2 177.5(3) .
C7 C8 C16 O1 0.4(5) .
C10 N3 C6 C3 -178.4(3) .
C10 N3 C6 C7 -1.2(5) .
C10 C11 C12 C13 -180.0(3) .
C11 C14 C15 N2 -0.4(5) .
C1 N1 C5 C4 0.1(7) .
C4 C3 C6 N3 -163.7(4) .
C4 C3 C6 C7 19.0(6) .
C4 C3 C2 C1 -0.4(6) .
C2 C3 C6 N3 21.5(5) .
C2 C3 C6 C7 -155.7(4) .
C2 C3 C4 C5 -1.0(7) .
C5 N1 C1 C2 -1.6(6) .

loop_
_platon_squeeze_void_nr
_platon_squeeze_void_average_x
_platon_squeeze_void_average_y
_platon_squeeze_void_average_z
_platon_squeeze_void_volume
_platon_squeeze_void_count_electrons
_platon_squeeze_void_content
1 0.500 0.000 0.061 569 179 ' '
2 0.000 0.500 -0.016 569 179 ' '
